data_1520342
loop_
_publ_author_name
'Coles, Simon J.'
'Hursthouse, Michael B.'
'Lamond, Steven J.'

_publ_section_title
;
 C10H14O3S2
;
_journal_name_full 'Crystal Structure Report Archive'
_journal_page_first 822
_journal_year 2009
_chemical_formula_sum 'C10 H14 O3 S2'
_chemical_formula_weight 246.33
_space_group_IT_number 29
_symmetry_cell_setting orthorhombic
_symmetry_space_group_name_Hall 'P 2c -2ac'
_symmetry_space_group_name_H-M 'P c a 21'
_atom_sites_solution_hydrogens geom
_atom_sites_solution_primary direct
_atom_sites_solution_secondary difmap
_cell_angle_alpha 90.00
_cell_angle_beta 90.00
_cell_angle_gamma 90.00
_cell_formula_units_Z 8
_cell_length_a 11.738(2)
_cell_length_b 12.1340(9)
_cell_length_c 15.537(2)
_cell_measurement_temperature 150(2)
_cell_volume 2212.9(5)
_computing_cell_refinement REFINE
_computing_data_collection 'MADNES (Pflugrath & Messerschmidt, 1989)'
_computing_data_reduction 'ABSURD (Karaulov, 1992)'
_computing_publication_material SHELXL97
_computing_structure_refinement 'SHELXL97 (Sheldrick, 2008)'
_computing_structure_solution 'SIR92 (Altomare, Cascarano, Giacovazzo & Guaglitardi, 1993)'
_diffrn_ambient_temperature 150(2)
_diffrn_measured_fraction_theta_full 0.897
_diffrn_measured_fraction_theta_max 0.897
_diffrn_measurement_device_type 'Delft instruments FAST area detector'
_diffrn_measurement_method 'Intensity measurements as described by Darr, Drake, Hursthouse & Malik (1993)'
_diffrn_radiation_monochromator graphite
_diffrn_radiation_source 'rotating anode generator'
_diffrn_radiation_type MoK\a
_diffrn_radiation_wavelength 0.71073
_diffrn_reflns_av_R_equivalents 0.0000
_diffrn_reflns_av_sigmaI/netI 0.0729
_diffrn_reflns_limit_h_max 12
_diffrn_reflns_limit_h_min 0
_diffrn_reflns_limit_k_max 14
_diffrn_reflns_limit_k_min 0
_diffrn_reflns_limit_l_max 15
_diffrn_reflns_limit_l_min -18
_diffrn_reflns_number 2762
_diffrn_reflns_theta_full 24.94
_diffrn_reflns_theta_max 24.94
_diffrn_reflns_theta_min 2.62
_exptl_absorpt_coefficient_mu 0.465
_exptl_absorpt_correction_type none
_exptl_crystal_density_diffrn 1.479
_exptl_crystal_density_method 'not measured'
_exptl_crystal_F_000 1040
_refine_diff_density_max 0.858
_refine_diff_density_min -0.454
_refine_diff_density_rms 0.121
_refine_ls_abs_structure_details 'Flack H D (1983), Acta Cryst. A39, 876-881'
_refine_ls_abs_structure_Flack -0.14(12)
_refine_ls_extinction_coef 0
_refine_ls_extinction_method none
_refine_ls_goodness_of_fit_ref 1.161
_refine_ls_hydrogen_treatment constr
_refine_ls_matrix_type full
_refine_ls_number_parameters 273
_refine_ls_number_reflns 2762
_refine_ls_number_restraints 1
_refine_ls_restrained_S_all 1.161
_refine_ls_R_factor_all 0.0602
_refine_ls_R_factor_gt 0.0576
_refine_ls_shift/su_max 0.000
_refine_ls_shift/su_mean 0.000
_refine_ls_structure_factor_coef Fsqd
_refine_ls_weighting_details 'calc w=1/[\s^2^(Fo^2^)+(0.0881P)^2^+0.0000P] where P=(Fo^2^+2Fc^2^)/3'
_refine_ls_weighting_scheme calc
_refine_ls_wR_factor_gt 0.1405
_refine_ls_wR_factor_ref 0.1412
_reflns_number_gt 2573
_reflns_number_total 2762
_reflns_threshold_expression >2\s(I)
_cod_data_source_file eCrystal-822.cif
_cod_data_source_block 03hur152
_cod_depositor_comments
;
Citation :
Unknown, and Coles, Simon J. and Hursthouse, Michael B. and 
Lamond, Steven J. (2009) 
University of Southampton, Crystal Structure Report Archive. 


More at:
http://ecrystals.chem.soton.ac.uk/822/

The following automatic conversions were performed:

'_symmetry_cell_setting' value 'Orthorhombic' changed to
'orthorhombic' according to the built-in table from CIF Core
dictionary named 'cif_core.dic' version 2.4.1 from 2010-06-29.

Automatic conversion script
Id: cif_fix_values 3392 2015-05-12 13:50:21Z andrius 
;
_cod_original_sg_symbol_H-M Pca2(1)
_cod_database_code 1520342

loop_
_symmetry_equiv_pos_as_xyz
'x, y, z'
'-x, -y, z+1/2'
'-x+1/2, y, z+1/2'
'x+1/2, -y, z'

loop_
_atom_site_label
_atom_site_type_symbol
_atom_site_fract_x
_atom_site_fract_y
_atom_site_fract_z
_atom_site_U_iso_or_equiv
_atom_site_adp_type
_atom_site_occupancy
_atom_site_symmetry_multiplicity
_atom_site_calc_flag
_atom_site_refinement_flags
_atom_site_disorder_assembly
_atom_site_disorder_group
S001 S 0.60612(10) -0.49976(10) 0.31711(10) 0.0209(3) Uani 1 1 d . . .
S002 S 0.22110(10) -0.20754(10) 0.30701(9) 0.0227(3) Uani 1 1 d . . .
S003 S 0.70165(12) -0.26908(11) 0.33210(9) 0.0241(4) Uani 1 1 d . . .
S004 S 0.42855(11) -0.06347(11) 0.29276(9) 0.0256(4) Uani 1 1 d . . .
O005 O 0.3042(3) -0.2392(3) 0.4865(3) 0.0211(9) Uani 1 1 d . . .
O006 O 0.2901(3) -0.2858(3) 0.2543(3) 0.0269(9) Uani 1 1 d . . .
O007 O 0.5071(4) -0.1060(3) 0.0628(3) 0.0342(10) Uani 1 1 d . . .
O008 O 0.5533(3) -0.4257(3) 0.1383(2) 0.0239(9) Uani 1 1 d . . .
O009 O 0.5091(3) -0.4563(3) 0.3690(3) 0.0309(10) Uani 1 1 d . . .
O010 O 0.6367(3) -0.2141(3) 0.5621(3) 0.0338(10) Uani 1 1 d . . .
C011 C 0.3878(4) -0.1961(4) 0.4260(3) 0.0187(12) Uani 1 1 d . . .
H011 H 0.4182 -0.2587 0.3909 0.022 Uiso 1 1 calc R . .
C012 C 0.6093(4) -0.2320(4) 0.1522(4) 0.0195(12) Uani 1 1 d . . .
H01A H 0.6164 -0.1710 0.1942 0.023 Uiso 1 1 calc R . .
H01B H 0.6843 -0.2422 0.1242 0.023 Uiso 1 1 calc R . .
C013 C 0.2525(5) -0.0592(6) 0.1720(4) 0.0328(15) Uani 1 1 d . . .
H01C H 0.2131 -0.0144 0.1279 0.039 Uiso 1 1 calc R . .
H01D H 0.2906 -0.1211 0.1421 0.039 Uiso 1 1 calc R . .
C014 C 0.4865(4) -0.1430(4) 0.4748(3) 0.0206(12) Uani 1 1 d . . .
H01E H 0.5461 -0.1203 0.4335 0.025 Uiso 1 1 calc R . .
H01F H 0.4588 -0.0761 0.5048 0.025 Uiso 1 1 calc R . .
C015 C 0.5769(5) -0.3366(4) 0.1992(4) 0.0198(12) Uani 1 1 d . . .
H015 H 0.5073 -0.3226 0.2346 0.024 Uiso 1 1 calc R . .
C016 C 0.7209(5) -0.5266(4) 0.3915(4) 0.0215(13) Uani 1 1 d . . .
H01G H 0.7012 -0.5924 0.4261 0.026 Uiso 1 1 calc R . .
H01H H 0.7904 -0.5443 0.3581 0.026 Uiso 1 1 calc R . .
C017 C 0.7750(5) -0.4245(5) 0.2101(4) 0.0237(13) Uani 1 1 d . . .
H01I H 0.7550 -0.4920 0.1790 0.036 Uiso 1 1 calc R . .
H01J H 0.8357 -0.4404 0.2516 0.036 Uiso 1 1 calc R . .
H01K H 0.8013 -0.3686 0.1692 0.036 Uiso 1 1 calc R . .
C018 C 0.7990(5) -0.3331(5) 0.4083(4) 0.0282(14) Uani 1 1 d . . .
H01L H 0.8690 -0.3558 0.3775 0.034 Uiso 1 1 calc R . .
H01M H 0.8210 -0.2781 0.4523 0.034 Uiso 1 1 calc R . .
C019 C 0.6713(4) -0.3819(4) 0.2574(4) 0.0177(11) Uani 1 1 d . . .
C020 C 0.4560(5) -0.2984(5) 0.5758(4) 0.0282(14) Uani 1 1 d . . .
H020 H 0.4813 -0.3507 0.6171 0.034 Uiso 1 1 calc R . .
C021 C 0.5228(5) -0.2021(5) 0.0859(4) 0.0251(13) Uani 1 1 d . . .
C022 C 0.4883(5) -0.3973(5) 0.0709(4) 0.0289(13) Uani 1 1 d . . .
H022 H 0.4554 -0.4553 0.0382 0.035 Uiso 1 1 calc R . .
C023 C 0.5369(5) -0.2210(5) 0.5395(4) 0.0262(13) Uani 1 1 d . . .
C024 C 0.1648(5) -0.1055(5) 0.2332(4) 0.0307(14) Uani 1 1 d . . .
H02A H 0.1025 -0.1393 0.1993 0.037 Uiso 1 1 calc R . .
H02B H 0.1316 -0.0442 0.2670 0.037 Uiso 1 1 calc R . .
C025 C 0.3233(4) -0.1182(4) 0.3669(4) 0.0191(12) Uani 1 1 d . . .
C026 C 0.3425(5) 0.0115(5) 0.2150(4) 0.0315(14) Uani 1 1 d . . .
H02C H 0.3047 0.0739 0.2444 0.038 Uiso 1 1 calc R . .
H02D H 0.3932 0.0425 0.1701 0.038 Uiso 1 1 calc R . .
C027 C 0.3485(5) -0.2976(5) 0.5526(4) 0.0282(14) Uani 1 1 d . . .
H027 H 0.2973 -0.3418 0.5851 0.034 Uiso 1 1 calc R . .
C028 C 0.2563(6) -0.0306(5) 0.4159(4) 0.0289(14) Uani 1 1 d . . .
H02E H 0.1982 -0.0663 0.4516 0.043 Uiso 1 1 calc R . .
H02F H 0.2194 0.0193 0.3749 0.043 Uiso 1 1 calc R . .
H02G H 0.3083 0.0115 0.4528 0.043 Uiso 1 1 calc R . .
C029 C 0.7482(6) -0.4325(5) 0.4526(4) 0.0291(13) Uani 1 1 d . . .
H02H H 0.6774 -0.4098 0.4824 0.035 Uiso 1 1 calc R . .
H02I H 0.8023 -0.4591 0.4969 0.035 Uiso 1 1 calc R . .
C030 C 0.4660(5) -0.2945(5) 0.0461(4) 0.0273(13) Uani 1 1 d . . .
H030 H 0.4119 -0.2818 0.0017 0.033 Uiso 1 1 calc R . .

loop_
_atom_site_aniso_label
_atom_site_aniso_U_11
_atom_site_aniso_U_22
_atom_site_aniso_U_33
_atom_site_aniso_U_23
_atom_site_aniso_U_13
_atom_site_aniso_U_12
S001 0.0210(6) 0.0192(6) 0.0224(7) 0.0033(6) 0.0000(6) -0.0019(4)
S002 0.0201(7) 0.0274(7) 0.0205(8) -0.0027(7) -0.0023(5) -0.0003(5)
S003 0.0339(7) 0.0185(6) 0.0199(8) -0.0013(7) -0.0056(6) -0.0009(5)
S004 0.0259(7) 0.0271(7) 0.0237(8) 0.0063(6) 0.0024(5) -0.0016(5)
O005 0.025(2) 0.0201(18) 0.018(2) 0.0057(17) -0.0014(16) -0.0026(15)
O006 0.027(2) 0.025(2) 0.028(2) -0.0040(19) -0.0042(17) 0.0049(16)
O007 0.045(2) 0.026(2) 0.032(2) 0.012(2) -0.0012(18) 0.0057(18)
O008 0.033(2) 0.0194(19) 0.019(2) -0.0010(17) -0.0091(17) 0.0002(16)
O009 0.024(2) 0.035(2) 0.034(2) 0.013(2) 0.0085(18) 0.0056(17)
O010 0.028(2) 0.040(2) 0.033(3) -0.008(2) -0.0106(19) 0.0083(18)
C011 0.019(3) 0.019(3) 0.018(3) -0.001(2) 0.001(2) 0.002(2)
C012 0.021(3) 0.016(3) 0.022(3) 0.003(2) 0.002(2) 0.003(2)
C013 0.040(4) 0.040(4) 0.018(4) 0.002(3) -0.007(3) 0.014(3)
C014 0.019(3) 0.023(3) 0.019(3) -0.003(2) -0.002(2) -0.004(2)
C015 0.024(3) 0.022(3) 0.014(3) -0.004(2) 0.002(2) -0.004(2)
C016 0.027(3) 0.021(3) 0.017(3) 0.005(3) 0.004(2) 0.007(2)
C017 0.021(3) 0.029(3) 0.021(3) -0.001(3) -0.001(2) 0.003(2)
C018 0.032(3) 0.030(3) 0.022(3) -0.002(3) -0.012(2) -0.004(3)
C019 0.019(3) 0.016(3) 0.018(3) 0.004(2) 0.000(2) -0.005(2)
C020 0.037(4) 0.028(3) 0.019(3) 0.003(3) 0.001(3) 0.009(3)
C021 0.027(3) 0.029(3) 0.019(3) 0.003(3) 0.006(2) -0.002(2)
C022 0.027(3) 0.033(3) 0.027(3) 0.004(3) -0.009(2) -0.001(3)
C023 0.034(4) 0.025(3) 0.020(3) -0.010(3) -0.003(3) 0.010(2)
C024 0.027(3) 0.035(3) 0.030(4) -0.009(3) -0.011(2) 0.013(2)
C025 0.017(3) 0.023(3) 0.017(3) -0.001(2) -0.002(2) -0.001(2)
C026 0.050(4) 0.025(3) 0.019(3) 0.011(3) 0.004(3) 0.009(3)
C027 0.046(4) 0.025(3) 0.014(3) 0.005(3) 0.000(3) -0.004(3)
C028 0.036(3) 0.032(3) 0.019(3) 0.004(3) 0.000(2) 0.015(3)
C029 0.041(3) 0.028(3) 0.018(3) 0.002(3) -0.004(3) 0.003(3)
C030 0.021(3) 0.033(3) 0.028(3) 0.008(3) -0.004(2) 0.000(2)

loop_
_atom_type_symbol
_atom_type_description
_atom_type_scat_dispersion_real
_atom_type_scat_dispersion_imag
_atom_type_scat_source
C C 0.0033 0.0016 'International Tables Vol C Tables 4.2.6.8 and 6.1.1.4'
H H 0.0000 0.0000 'International Tables Vol C Tables 4.2.6.8 and 6.1.1.4'
O O 0.0106 0.0060 'International Tables Vol C Tables 4.2.6.8 and 6.1.1.4'
S S 0.1246 0.1234 'International Tables Vol C Tables 4.2.6.8 and 6.1.1.4'

loop_
_geom_angle_atom_site_label_1
_geom_angle_atom_site_label_2
_geom_angle_atom_site_label_3
_geom_angle
_geom_angle_site_symmetry_1
_geom_angle_site_symmetry_3
O009 S001 C016 106.7(3) . .
O009 S001 C019 108.1(2) . .
C016 S001 C019 98.6(2) . .
O006 S002 C024 106.6(3) . .
O006 S002 C025 107.1(2) . .
C024 S002 C025 98.8(3) . .
C018 S003 C019 102.4(3) . .
C025 S004 C026 103.1(3) . .
C027 O005 C011 114.9(4) . .
C022 O008 C015 115.0(4) . .
O005 C011 C014 109.9(4) . .
O005 C011 C025 106.2(4) . .
C014 C011 C025 114.5(4) . .
O005 C011 H011 108.7 . .
C014 C011 H011 108.7 . .
C025 C011 H011 108.7 . .
C021 C012 C015 111.5(4) . .
C021 C012 H01A 109.3 . .
C015 C012 H01A 109.3 . .
C021 C012 H01B 109.3 . .
C015 C012 H01B 109.3 . .
H01A C012 H01B 108.0 . .
C024 C013 C026 114.1(5) . .
C024 C013 H01C 108.7 . .
C026 C013 H01C 108.7 . .
C024 C013 H01D 108.7 . .
C026 C013 H01D 108.7 . .
H01C C013 H01D 107.6 . .
C023 C014 C011 111.5(4) . .
C023 C014 H01E 109.3 . .
C011 C014 H01E 109.3 . .
C023 C014 H01F 109.3 . .
C011 C014 H01F 109.3 . .
H01E C014 H01F 108.0 . .
O008 C015 C012 110.8(4) . .
O008 C015 C019 104.7(4) . .
C012 C015 C019 113.8(4) . .
O008 C015 H015 109.1 . .
C012 C015 H015 109.1 . .
C019 C015 H015 109.1 . .
C029 C016 S001 115.0(4) . .
C029 C016 H01G 108.5 . .
S001 C016 H01G 108.5 . .
C029 C016 H01H 108.5 . .
S001 C016 H01H 108.5 . .
H01G C016 H01H 107.5 . .
C019 C017 H01I 109.5 . .
C019 C017 H01J 109.5 . .
H01I C017 H01J 109.5 . .
C019 C017 H01K 109.5 . .
H01I C017 H01K 109.5 . .
H01J C017 H01K 109.5 . .
C029 C018 S003 112.9(4) . .
C029 C018 H01L 109.0 . .
S003 C018 H01L 109.0 . .
C029 C018 H01M 109.0 . .
S003 C018 H01M 109.0 . .
H01L C018 H01M 107.8 . .
C017 C019 C015 114.6(5) . .
C017 C019 S003 114.0(4) . .
C015 C019 S003 104.3(3) . .
C017 C019 S001 108.0(4) . .
C015 C019 S001 105.7(3) . .
S003 C019 S001 109.8(3) . .
C027 C020 C023 121.2(6) . .
C027 C020 H020 119.4 . .
C023 C020 H020 119.4 . .
O007 C021 C030 122.7(5) . .
O007 C021 C012 122.2(5) . .
C030 C021 C012 114.9(5) . .
C030 C022 O008 125.3(6) . .
C030 C022 H022 117.3 . .
O008 C022 H022 117.3 . .
O010 C023 C020 124.0(6) . .
O010 C023 C014 121.7(5) . .
C020 C023 C014 114.2(5) . .
C013 C024 S002 113.8(4) . .
C013 C024 H02A 108.8 . .
S002 C024 H02A 108.8 . .
C013 C024 H02B 108.8 . .
S002 C024 H02B 108.8 . .
H02A C024 H02B 107.7 . .
C011 C025 C028 112.8(5) . .
C011 C025 S004 105.8(4) . .
C028 C025 S004 114.4(4) . .
C011 C025 S002 105.1(4) . .
C028 C025 S002 108.8(4) . .
S004 C025 S002 109.5(3) . .
C013 C026 S004 113.4(4) . .
C013 C026 H02C 108.9 . .
S004 C026 H02C 108.9 . .
C013 C026 H02D 108.9 . .
S004 C026 H02D 108.9 . .
H02C C026 H02D 107.7 . .
C020 C027 O005 125.5(6) . .
C020 C027 H027 117.2 . .
O005 C027 H027 117.2 . .
C025 C028 H02E 109.5 . .
C025 C028 H02F 109.5 . .
H02E C028 H02F 109.5 . .
C025 C028 H02G 109.5 . .
H02E C028 H02G 109.5 . .
H02F C028 H02G 109.5 . .
C018 C029 C016 113.4(5) . .
C018 C029 H02H 108.9 . .
C016 C029 H02H 108.9 . .
C018 C029 H02I 108.9 . .
C016 C029 H02I 108.9 . .
H02H C029 H02I 107.7 . .
C022 C030 C021 120.9(6) . .
C022 C030 H030 119.6 . .
C021 C030 H030 119.6 . .

loop_
_geom_bond_atom_site_label_1
_geom_bond_atom_site_label_2
_geom_bond_distance
_geom_bond_site_symmetry_2
S001 O009 1.491(4) .
S001 C016 1.806(6) .
S001 C019 1.868(5) .
S002 O006 1.493(4) .
S002 C024 1.813(6) .
S002 C025 1.865(5) .
S003 C018 1.820(6) .
S003 C019 1.829(6) .
S004 C025 1.815(5) .
S004 C026 1.819(6) .
O005 C027 1.353(7) .
O005 C011 1.455(6) .
O007 C021 1.234(7) .
O008 C022 1.341(7) .
O008 C015 1.463(6) .
O010 C023 1.226(7) .
C011 C014 1.528(7) .
C011 C025 1.519(8) .
C011 H011 1.0000 .
C012 C021 1.492(8) .
C012 C015 1.513(7) .
C012 H01A 0.9900 .
C012 H01B 0.9900 .
C013 C024 1.511(9) .
C013 C026 1.515(9) .
C013 H01C 0.9900 .
C013 H01D 0.9900 .
C014 C023 1.502(8) .
C014 H01E 0.9900 .
C014 H01F 0.9900 .
C015 C019 1.533(7) .
C015 H015 1.0000 .
C016 C029 1.519(8) .
C016 H01G 0.9900 .
C016 H01H 0.9900 .
C017 C019 1.512(8) .
C017 H01I 0.9800 .
C017 H01J 0.9800 .
C017 H01K 0.9800 .
C018 C029 1.512(9) .
C018 H01L 0.9900 .
C018 H01M 0.9900 .
C020 C027 1.313(9) .
C020 C023 1.450(9) .
C020 H020 0.9500 .
C021 C030 1.443(8) .
C022 C030 1.332(8) .
C022 H022 0.9500 .
C024 H02A 0.9900 .
C024 H02B 0.9900 .
C025 C028 1.527(8) .
C026 H02C 0.9900 .
C026 H02D 0.9900 .
C027 H027 0.9500 .
C028 H02E 0.9800 .
C028 H02F 0.9800 .
C028 H02G 0.9800 .
C029 H02H 0.9900 .
C029 H02I 0.9900 .
C030 H030 0.9500 .
